data_7228268
loop_
_publ_author_name
'Mahmoudi, Ghodrat'
'Khandar, AliAkbar'
'White, Jonathan'
'Mitoraj, Mariusz Pawe\/l'
'Sekhar Jena, Himanshu'
'Van Der Voort, Pascal'
'Qureshi, Naseem'
'Kirillov, Alexander'
'Robeyns, Koen'
'Safin, Damir'

_publ_section_title
;
 Polar protic solvent-trapping polymorphism of the HgII-hydrazone
 coordination polymer: experimental and theoretical findings
;
_journal_name_full CrystEngComm
_journal_paper_doi 10.1039/C7CE00626H
_journal_year 2017
_chemical_formula_sum 'C15 H17 Hg N7 O2'
_chemical_formula_weight 527.94
_space_group_crystal_system monoclinic
_space_group_IT_number 14
_space_group_name_Hall '-P 2yn'
_space_group_name_H-M_alt 'P 1 21/n 1'
_symmetry_space_group_name_Hall '-P 2yn'
_symmetry_space_group_name_H-M 'P 1 21/n 1'
_atom_sites_solution_hydrogens geom
_audit_creation_method SHELXL-2014/7
_audit_update_record
;
2017-03-26 deposited with the CCDC.
2017-05-15 downloaded from the CCDC.
;
_cell_angle_alpha 90
_cell_angle_beta 99.721(7)
_cell_angle_gamma 90
_cell_formula_units_Z 4
_cell_length_a 10.3282(15)
_cell_length_b 14.3823(17)
_cell_length_c 11.7472(16)
_cell_measurement_reflns_used 2283
_cell_measurement_temperature 100(2)
_cell_measurement_theta_max 21.96
_cell_measurement_theta_min 2.88
_cell_volume 1719.9(4)
_computing_structure_refinement 'SHELXL-2014/7 (Sheldrick, 2014)'
_diffrn_ambient_temperature 100(2)
_diffrn_measured_fraction_theta_full 1.000
_diffrn_measured_fraction_theta_max 0.991
_diffrn_measurement_device_type 'Bruker APEX-II CCD'
_diffrn_measurement_method '\f and \w scans'
_diffrn_radiation_type MoK\a
_diffrn_radiation_wavelength 0.71073
_diffrn_reflns_av_R_equivalents 0.1223
_diffrn_reflns_av_unetI/netI 0.1703
_diffrn_reflns_Laue_measured_fraction_full 1.000
_diffrn_reflns_Laue_measured_fraction_max 0.991
_diffrn_reflns_limit_h_max 15
_diffrn_reflns_limit_h_min -15
_diffrn_reflns_limit_k_max 22
_diffrn_reflns_limit_k_min -21
_diffrn_reflns_limit_l_max 17
_diffrn_reflns_limit_l_min -18
_diffrn_reflns_number 24527
_diffrn_reflns_point_group_measured_fraction_full 1.000
_diffrn_reflns_point_group_measured_fraction_max 0.991
_diffrn_reflns_theta_full 25.242
_diffrn_reflns_theta_max 33.266
_diffrn_reflns_theta_min 2.258
_diffrn_source 'fine-focus sealed tube'
_exptl_absorpt_coefficient_mu 8.974
_exptl_absorpt_correction_T_max 0.8409
_exptl_absorpt_correction_T_min 0.7154
_exptl_absorpt_correction_type multi-scan
_exptl_absorpt_process_details SADABS
_exptl_crystal_colour yellow
_exptl_crystal_density_diffrn 2.039
_exptl_crystal_description block
_exptl_crystal_F_000 1008
_exptl_crystal_size_max 0.040
_exptl_crystal_size_mid 0.040
_exptl_crystal_size_min 0.020
_refine_diff_density_max 2.501
_refine_diff_density_min -3.463
_refine_diff_density_rms 0.286
_refine_ls_extinction_method none
_refine_ls_goodness_of_fit_ref 1.020
_refine_ls_hydrogen_treatment constr
_refine_ls_matrix_type full
_refine_ls_number_parameters 266
_refine_ls_number_reflns 6560
_refine_ls_number_restraints 105
_refine_ls_restrained_S_all 1.014
_refine_ls_R_factor_all 0.1663
_refine_ls_R_factor_gt 0.0619
_refine_ls_shift/su_max 0.000
_refine_ls_shift/su_mean 0.000
_refine_ls_structure_factor_coef Fsqd
_refine_ls_weighting_details 'w=1/[\s^2^(Fo^2^)+(0.0380P)^2^] where P=(Fo^2^+2Fc^2^)/3'
_refine_ls_weighting_scheme calc
_refine_ls_wR_factor_gt 0.1019
_refine_ls_wR_factor_ref 0.1253
_reflns_Friedel_coverage 0.000
_reflns_number_gt 3144
_reflns_number_total 6560
_reflns_threshold_expression 'I > 2\s(I)'
_cod_data_source_file c7ce00626h2.cif
_cod_data_source_block grat014
_cod_database_code 7228268
_shelx_shelxl_version_number 2014/7
_shelx_space_group_comment
;
The symmetry employed for this shelxl refinement is uniquely defined
by the following loop, which should always be used as a source of
symmetry information in preference to the above space-group names.
They are only intended as comments.
;
_shelx_estimated_absorpt_t_min 0.715
_shelx_estimated_absorpt_t_max 0.841

loop_
_space_group_symop_operation_xyz
'x, y, z'
'-x+1/2, y+1/2, -z+1/2'
'-x, -y, -z'
'x-1/2, -y-1/2, z-1/2'

loop_
_atom_site_label
_atom_site_type_symbol
_atom_site_fract_x
_atom_site_fract_y
_atom_site_fract_z
_atom_site_U_iso_or_equiv
_atom_site_adp_type
_atom_site_occupancy
_atom_site_site_symmetry_order
_atom_site_calc_flag
_atom_site_refinement_flags_posn
_atom_site_refinement_flags_adp
_atom_site_refinement_flags_occupancy
_atom_site_disorder_assembly
_atom_site_disorder_group
Hg1 Hg 0.41091(3) 0.01977(2) 0.29342(3) 0.02731(11) Uani 1 1 d . . . . .
N1 N 0.2078(6) -0.0619(5) 0.3316(6) 0.0291(17) Uani 1 1 d . . . . .
N2 N 0.3685(7) 0.0604(4) 0.4659(6) 0.0242(15) Uani 1 1 d . . . . .
N3 N 0.4447(7) 0.1245(4) 0.5347(6) 0.0227(16) Uani 1 1 d . . . . .
N4 N 0.7716(8) 0.3724(4) 0.6756(6) 0.0333(19) Uani 1 1 d . . . . .
N5 N 0.5009(9) -0.0475(5) 0.1657(7) 0.041(2) Uani 1 1 d . . . . .
N6 N 0.5949(10) -0.0952(6) 0.1999(7) 0.0365(18) Uani 1 1 d . . . . .
N7 N 0.6863(10) -0.1421(8) 0.2264(8) 0.070(3) Uani 1 1 d . . . . .
O1 O 0.5514(6) 0.1505(4) 0.3784(5) 0.0350(15) Uani 1 1 d . . . . .
C1 C 0.1880(8) -0.0461(6) 0.4383(9) 0.035(2) Uani 1 1 d . . . . .
C2 C 0.0913(10) -0.0901(7) 0.4844(10) 0.053(3) Uani 1 1 d . . . . .
H2A H 0.0804 -0.0774 0.5615 0.064 Uiso 1 1 calc R U . . .
C3 C 0.0098(9) -0.1527(7) 0.4189(11) 0.055(3) Uani 1 1 d . . . . .
H3A H -0.0596 -0.1822 0.4489 0.066 Uiso 1 1 calc R U . . .
C4 C 0.0316(9) -0.1715(6) 0.3088(10) 0.048(3) Uani 1 1 d . . . . .
H4A H -0.0218 -0.2153 0.2618 0.058 Uiso 1 1 calc R U . . .
C5 C 0.1325(8) -0.1257(6) 0.2673(9) 0.037(3) Uani 1 1 d . . . . .
H5A H 0.1488 -0.1395 0.1919 0.045 Uiso 1 1 calc R U . . .
C6 C 0.2744(8) 0.0227(6) 0.5059(8) 0.032(2) Uani 1 1 d . . . . .
H6A H 0.2596 0.0392 0.5809 0.038 Uiso 1 1 calc R U . . .
C7 C 0.5307(9) 0.1657(5) 0.4792(7) 0.025(2) Uani 1 1 d . . . . .
C8 C 0.6132(8) 0.2381(5) 0.5495(7) 0.026(2) Uani 1 1 d . . . . .
C9 C 0.7058(9) 0.2872(5) 0.5012(7) 0.029(2) Uani 1 1 d . . . . .
H9A H 0.7169 0.2753 0.4239 0.035 Uiso 1 1 calc R U . . .
C10 C 0.7820(9) 0.3537(6) 0.5662(7) 0.033(2) Uani 1 1 d . . . . .
H10A H 0.8443 0.3873 0.5316 0.039 Uiso 1 1 calc R U . . .
C11 C 0.6829(8) 0.3229(5) 0.7228(8) 0.028(2) Uani 1 1 d . . . . .
H11A H 0.6759 0.3344 0.8011 0.034 Uiso 1 1 calc R U . . .
C12 C 0.6021(9) 0.2567(5) 0.6633(7) 0.029(2) Uani 1 1 d . . . . .
H12A H 0.5399 0.2243 0.6995 0.034 Uiso 1 1 calc R U . . .
O2 O -0.1788(13) -0.3031(7) 0.5509(10) 0.049(3) Uani 0.647(11) 1 d D U P A 1
H2 H -0.1398 -0.3483 0.5867 0.074 Uiso 0.647(11) 1 calc R U P A 1
C13 C -0.3541(18) -0.4276(12) 0.2867(16) 0.068(5) Uani 0.647(11) 1 d D U P A 1
H13A H -0.4078 -0.4841 0.2757 0.102 Uiso 0.647(11) 1 calc R U P A 1
H13B H -0.2766 -0.4354 0.2496 0.102 Uiso 0.647(11) 1 calc R U P A 1
H13C H -0.4059 -0.3746 0.2520 0.102 Uiso 0.647(11) 1 calc R U P A 1
C14 C -0.3107(17) -0.4102(9) 0.4147(14) 0.050(3) Uani 0.647(11) 1 d D U P A 1
H14A H -0.3888 -0.3999 0.4516 0.060 Uiso 0.647(11) 1 calc R U P A 1
H14B H -0.2637 -0.4656 0.4507 0.060 Uiso 0.647(11) 1 calc R U P A 1
C15 C -0.2239(17) -0.3287(11) 0.4340(14) 0.046(3) Uani 0.647(11) 1 d D U P A 1
H15A H -0.1462 -0.3407 0.3970 0.056 Uiso 0.647(11) 1 calc R U P A 1
H15B H -0.2711 -0.2749 0.3939 0.056 Uiso 0.647(11) 1 calc R U P A 1
O2' O -0.252(2) -0.2888(12) 0.4950(19) 0.044(4) Uani 0.353(11) 1 d D U P A 2
H2' H -0.3118 -0.2557 0.4578 0.066 Uiso 0.353(11) 1 calc R U P A 2
C13' C -0.426(2) -0.4543(17) 0.431(2) 0.051(5) Uani 0.353(11) 1 d D U P A 2
H13D H -0.4997 -0.4845 0.3820 0.076 Uiso 0.353(11) 1 calc R U P A 2
H13E H -0.4584 -0.4043 0.4755 0.076 Uiso 0.353(11) 1 calc R U P A 2
H13F H -0.3786 -0.5001 0.4846 0.076 Uiso 0.353(11) 1 calc R U P A 2
C14' C -0.333(3) -0.4141(17) 0.357(2) 0.050(4) Uani 0.353(11) 1 d D U P A 2
H14C H -0.2985 -0.4652 0.3141 0.060 Uiso 0.353(11) 1 calc R U P A 2
H14D H -0.3828 -0.3714 0.2993 0.060 Uiso 0.353(11) 1 calc R U P A 2
C15' C -0.223(2) -0.3636(19) 0.424(3) 0.048(3) Uani 0.353(11) 1 d D U P A 2
H15D H -0.1682 -0.4090 0.4744 0.058 Uiso 0.353(11) 1 calc R U P A 2
H15C H -0.1681 -0.3387 0.3696 0.058 Uiso 0.353(11) 1 calc R U P A 2

loop_
_atom_site_aniso_label
_atom_site_aniso_U_11
_atom_site_aniso_U_22
_atom_site_aniso_U_33
_atom_site_aniso_U_23
_atom_site_aniso_U_13
_atom_site_aniso_U_12
Hg1 0.04029(19) 0.01442(13) 0.02356(16) -0.00147(16) -0.00509(12) 0.00103(17)
N1 0.022(4) 0.021(3) 0.040(5) -0.009(3) -0.007(3) 0.007(3)
N2 0.026(4) 0.016(3) 0.030(4) 0.000(3) 0.000(3) 0.001(3)
N3 0.024(4) 0.016(3) 0.025(4) -0.006(3) -0.005(3) 0.003(3)
N4 0.055(5) 0.016(3) 0.024(4) 0.002(3) -0.007(4) -0.005(3)
N5 0.066(6) 0.032(4) 0.024(4) -0.001(3) 0.007(4) 0.004(4)
N6 0.056(5) 0.041(5) 0.016(4) -0.005(4) 0.015(4) -0.014(5)
N7 0.062(7) 0.109(9) 0.041(6) 0.000(6) 0.013(5) 0.036(6)
O1 0.053(4) 0.024(3) 0.026(4) 0.000(3) 0.001(3) -0.011(3)
C1 0.022(4) 0.032(5) 0.049(6) -0.018(4) 0.002(4) 0.003(4)
C2 0.047(6) 0.060(7) 0.055(7) -0.037(6) 0.015(5) -0.021(5)
C3 0.031(6) 0.040(6) 0.096(10) -0.034(6) 0.017(6) -0.016(5)
C4 0.034(6) 0.025(5) 0.077(9) -0.023(5) -0.015(6) 0.001(4)
C5 0.029(5) 0.027(5) 0.048(6) -0.012(4) -0.013(5) 0.007(4)
C6 0.033(5) 0.030(4) 0.028(5) -0.012(4) -0.005(4) 0.005(4)
C7 0.039(5) 0.011(4) 0.024(5) 0.001(3) -0.001(4) -0.001(4)
C8 0.037(5) 0.008(3) 0.031(5) -0.001(3) -0.002(4) 0.004(3)
C9 0.049(6) 0.020(4) 0.016(4) -0.003(3) 0.001(4) -0.010(4)
C10 0.051(6) 0.028(5) 0.018(4) 0.006(4) 0.000(4) -0.010(4)
C11 0.042(5) 0.013(4) 0.027(5) -0.004(3) -0.005(4) -0.001(4)
C12 0.042(5) 0.017(4) 0.024(4) -0.005(3) -0.001(4) -0.007(4)
O2 0.062(7) 0.036(6) 0.041(6) 0.001(4) -0.018(5) 0.007(5)
C13 0.077(10) 0.043(8) 0.072(8) -0.020(8) -0.025(9) 0.009(7)
C14 0.058(6) 0.019(5) 0.061(7) 0.005(5) -0.019(6) 0.005(4)
C15 0.058(6) 0.024(6) 0.049(6) 0.002(5) -0.015(5) 0.001(5)
O2' 0.053(10) 0.029(8) 0.046(10) -0.002(6) -0.002(8) -0.004(7)
C13' 0.046(10) 0.024(10) 0.070(12) 0.003(9) -0.022(9) 0.015(7)
C14' 0.063(7) 0.022(6) 0.055(8) -0.002(6) -0.020(6) 0.006(6)
C15' 0.059(7) 0.024(7) 0.053(7) -0.002(6) -0.016(6) 0.005(5)

loop_
_atom_type_symbol
_atom_type_description
_atom_type_scat_dispersion_real
_atom_type_scat_dispersion_imag
_atom_type_scat_source
C C 0.0033 0.0016 'International Tables Vol C Tables 4.2.6.8 and 6.1.1.4'
H H 0.0000 0.0000 'International Tables Vol C Tables 4.2.6.8 and 6.1.1.4'
N N 0.0061 0.0033 'International Tables Vol C Tables 4.2.6.8 and 6.1.1.4'
O O 0.0106 0.0060 'International Tables Vol C Tables 4.2.6.8 and 6.1.1.4'
Hg Hg -2.3894 9.2266 'International Tables Vol C Tables 4.2.6.8 and 6.1.1.4'

loop_
_geom_angle_atom_site_label_1
_geom_angle_atom_site_label_2
_geom_angle_atom_site_label_3
_geom_angle
_geom_angle_site_symmetry_1
_geom_angle_site_symmetry_3
N5 Hg1 N2 160.1(3) . .
N5 Hg1 N4 100.3(3) . 4_565
N2 Hg1 N4 99.5(2) . 4_565
N5 Hg1 O1 109.5(3) . .
N2 Hg1 O1 68.0(2) . .
N4 Hg1 O1 89.7(2) 4_565 .
N5 Hg1 N1 113.0(3) . .
N2 Hg1 N1 70.2(2) . .
N4 Hg1 N1 88.1(2) 4_565 .
O1 Hg1 N1 137.1(2) . .
C1 N1 C5 118.7(9) . .
C1 N1 Hg1 110.9(5) . .
C5 N1 Hg1 129.7(7) . .
C6 N2 N3 117.7(7) . .
C6 N2 Hg1 120.4(6) . .
N3 N2 Hg1 121.9(5) . .
C7 N3 N2 111.9(7) . .
C10 N4 C11 117.3(7) . .
C10 N4 Hg1 123.3(6) . 4_666
C11 N4 Hg1 119.2(6) . 4_666
N6 N5 Hg1 116.7(6) . .
N7 N6 N5 176.2(10) . .
C7 O1 Hg1 109.2(5) . .
N1 C1 C2 122.3(8) . .
N1 C1 C6 116.7(9) . .
C2 C1 C6 121.0(9) . .
C1 C2 C3 120.0(11) . .
C1 C2 H2A 120.0 . .
C3 C2 H2A 120.0 . .
C2 C3 C4 118.2(10) . .
C2 C3 H3A 120.9 . .
C4 C3 H3A 120.9 . .
C3 C4 C5 119.2(8) . .
C3 C4 H4A 120.4 . .
C5 C4 H4A 120.4 . .
N1 C5 C4 121.4(10) . .
N1 C5 H5A 119.3 . .
C4 C5 H5A 119.3 . .
N2 C6 C1 121.3(8) . .
N2 C6 H6A 119.4 . .
C1 C6 H6A 119.4 . .
O1 C7 N3 128.3(7) . .
O1 C7 C8 117.8(8) . .
N3 C7 C8 113.9(8) . .
C9 C8 C12 118.1(7) . .
C9 C8 C7 119.7(8) . .
C12 C8 C7 122.1(8) . .
C10 C9 C8 119.6(8) . .
C10 C9 H9A 120.2 . .
C8 C9 H9A 120.2 . .
N4 C10 C9 122.7(9) . .
N4 C10 H10A 118.7 . .
C9 C10 H10A 118.7 . .
N4 C11 C12 123.4(9) . .
N4 C11 H11A 118.3 . .
C12 C11 H11A 118.3 . .
C11 C12 C8 118.8(9) . .
C11 C12 H12A 120.6 . .
C8 C12 H12A 120.6 . .
C15 O2 H2 109.5 . .
C14 C13 H13A 109.5 . .
C14 C13 H13B 109.5 . .
H13A C13 H13B 109.5 . .
C14 C13 H13C 109.5 . .
H13A C13 H13C 109.5 . .
H13B C13 H13C 109.5 . .
C15 C14 C13 110.8(13) . .
C15 C14 H14A 109.5 . .
C13 C14 H14A 109.5 . .
C15 C14 H14B 109.5 . .
C13 C14 H14B 109.5 . .
H14A C14 H14B 108.1 . .
O2 C15 C14 116.6(13) . .
O2 C15 H15A 108.1 . .
C14 C15 H15A 108.1 . .
O2 C15 H15B 108.1 . .
C14 C15 H15B 108.1 . .
H15A C15 H15B 107.3 . .
C15' O2' H2' 109.5 . .
C14' C13' H13D 109.5 . .
C14' C13' H13E 109.5 . .
H13D C13' H13E 109.5 . .
C14' C13' H13F 109.5 . .
H13D C13' H13F 109.5 . .
H13E C13' H13F 109.5 . .
C15' C14' C13' 112.7(17) . .
C15' C14' H14C 109.0 . .
C13' C14' H14C 109.0 . .
C15' C14' H14D 109.0 . .
C13' C14' H14D 109.0 . .
H14C C14' H14D 107.8 . .
O2' C15' C14' 117.8(16) . .
O2' C15' H15D 107.9 . .
C14' C15' H15D 107.9 . .
O2' C15' H15C 107.9 . .
C14' C15' H15C 107.9 . .
H15D C15' H15C 107.2 . .

loop_
_geom_bond_atom_site_label_1
_geom_bond_atom_site_label_2
_geom_bond_distance
_geom_bond_site_symmetry_2
Hg1 N5 2.126(8) .
Hg1 N2 2.222(7) .
Hg1 N4 2.392(6) 4_565
Hg1 O1 2.480(5) .
Hg1 N1 2.510(7) .
N1 C1 1.323(12) .
N1 C5 1.349(10) .
N2 C6 1.270(11) .
N2 N3 1.381(8) .
N3 C7 1.326(11) .
N4 C10 1.335(11) .
N4 C11 1.350(12) .
N4 Hg1 2.392(6) 4_666
N5 N6 1.202(11) .
N6 N7 1.159(11) .
O1 C7 1.257(10) .
C1 C2 1.369(14) .
C1 C6 1.472(11) .
C2 C3 1.375(12) .
C2 H2A 0.9500 .
C3 C4 1.376(16) .
C3 H3A 0.9500 .
C4 C5 1.389(15) .
C4 H4A 0.9500 .
C5 H5A 0.9500 .
C6 H6A 0.9500 .
C7 C8 1.502(10) .
C8 C9 1.385(13) .
C8 C12 1.386(12) .
C9 C10 1.383(11) .
C9 H9A 0.9500 .
C10 H10A 0.9500 .
C11 C12 1.377(10) .
C11 H11A 0.9500 .
C12 H12A 0.9500 .
O2 C15 1.423(15) .
O2 H2 0.8400 .
C13 C14 1.51(2) .
C13 H13A 0.9800 .
C13 H13B 0.9800 .
C13 H13C 0.9800 .
C14 C15 1.470(17) .
C14 H14A 0.9900 .
C14 H14B 0.9900 .
C15 H15A 0.9900 .
C15 H15B 0.9900 .
O2' C15' 1.424(17) .
O2' H2' 0.8400 .
C13' C14' 1.51(2) .
C13' H13D 0.9800 .
C13' H13E 0.9800 .
C13' H13F 0.9800 .
C14' C15' 1.466(18) .
C14' H14C 0.9900 .
C14' H14D 0.9900 .
C15' H15D 0.9900 .
C15' H15C 0.9900 .
